data_1552083
loop_
_publ_author_name
'Hae-Kwon Jeong'
'Sankar Nair'
'Thomas Vogt'
'L Charles Dickinson'
'Michael Tsapatsis'

_publ_section_title
;
 A highly crystalline layered silicate with three-dimensionally
 microporous layers
;
_journal_name_full 'Nature Materials'
_journal_page_first 53
_journal_page_last 58
_journal_paper_doi 10.1038/nmat795
_journal_volume 2
_journal_year 2003
_chemical_formula_sum 'H8 Na2 O23 Si8 Sr2'
_chemical_formula_weight 821.953
_space_group_IT_number 15
_space_group_name_Hall '-C 2yc'
_space_group_name_H-M_alt 'C 1 2/c 1'
_symmetry_cell_setting monoclinic
_symmetry_space_group_name_H-M 'C 1 2/c 1'
_cell_angle_alpha 90.0
_cell_angle_beta 92.5935(13)
_cell_angle_gamma 90.0
_cell_formula_units_Z 4
_cell_length_a 22.783(6)
_cell_length_b 6.9395(18)
_cell_length_c 13.581(4)
_cell_volume 2145.0(10)
_computing_structure_refinement GSAS
_diffrn_radiation_polarisn_ratio 0.0
_pd_calc_method 'Rietveld Refinement'
_pd_meas_2theta_range_inc 0.01
_pd_meas_2theta_range_max 41.99
_pd_meas_2theta_range_min 3.0
_pd_proc_2theta_range_inc 0.01
_pd_proc_2theta_range_max 41.99
_pd_proc_2theta_range_min 3.0
_pd_proc_info_datetime 'Apr 20 13:54:09 2002'
_pd_proc_ls_prof_R_factor 0.0226
_pd_proc_ls_prof_wR_expected 0.0098
_pd_proc_ls_prof_wR_factor 0.0269
_refine_ls_goodness_of_fit_all 2.79
_refine_ls_number_parameters 103
_refine_ls_number_restraints 16
_refine_ls_shift/esd_max 2.06
_refine_ls_shift/esd_mean 0.19
_reflns_d_resolution_high 0.965
_reflns_d_resolution_low 11.379
_reflns_limit_h_max 23
_reflns_limit_h_min 0
_reflns_limit_k_max 7
_reflns_limit_k_min 0
_reflns_limit_l_max 14
_reflns_limit_l_min -14
_reflns_number_observed 1251
_cod_data_source_file Nature-Materials.-2003-2-53.cif
_cod_data_source_block AMH3_publ
_cod_depositor_comments
;
 Added the _atom_site_type_symbol data item, marked attached hydrogen
 atoms and changed the capitalisation of some of the atoms site labels.

 Antanas Vaitkus,
 2021-10-12
;
_cod_original_sg_symbol_H-M 'C 2/c'
_cod_database_code 1552083
_pd_instr_radiation_probe x-ray

loop_
_symmetry_equiv_pos_as_xyz
+x,+y,+z
-x,+y,-z+1/2
-x,-y,-z
+x,-y,+z+1/2
+x+1/2,+y+1/2,+z
-x+1/2,+y+1/2,-z+1/2
-x+1/2,-y+1/2,-z
+x+1/2,-y+1/2,+z+1/2

loop_
_atom_site_label
_atom_site_type_symbol
_atom_site_fract_x
_atom_site_fract_y
_atom_site_fract_z
_atom_site_occupancy
_atom_site_thermal_displace_type
_atom_site_U_iso_or_equiv
_atom_site_symmetry_multiplicity
_atom_site_attached_hydrogens
Sr1 Sr 0.76966(12) -0.0549(4) 0.71447(20) 1.0 Uiso 0.0125(11) 8 .
Si1 Si 0.87803(31) 0.0014(13) 1.0183(5) 1.0 Uiso 0.0132(25) 8 .
Si2 Si 0.93761(27) -0.0325(11) 0.7242(5) 1.0 Uiso 0.0053(21) 8 .
Si3 Si 0.88289(33) 0.2739(10) 0.8399(5) 1.0 Uiso 0.0027(21) 8 .
Si4 Si 0.8685(4) -0.2914(11) 0.8549(6) 1.0 Uiso 0.0105(28) 8 .
O1 O 0.9029(6) 0.5027(23) 0.8493(9) 1.0 Uiso 0.006(5) 8 .
O2 O 0.8951(7) 0.1981(19) 0.9575(12) 1.0 Uiso 0.004(5) 8 .
O3 O 0.9311(6) 0.1779(20) 0.7792(10) 1.0 Uiso 0.007(5) 8 .
O4 O 0.8842(6) -0.1634(18) 0.7569(10) 1.0 Uiso 0.005(5) 8 .
O5 O 0.8222(7) 0.2262(20) 0.7980(11) 1.0 Uiso 0.003(5) 8 .
O6 O 0.8099(6) 0.0035(21) 1.0534(9) 1.0 Uiso 0.002(4) 8 .
O7 O 0.8927(6) -0.1828(18) 0.9568(11) 1.0 Uiso 0.009(5) 8 .
O8 O 1.0 -0.1159(27) 0.75 1.0 Uiso 0.001(7) 4 .
O9 O 0.5705(5) 0.4965(21) 0.3910(9) 1.0 Uiso 0.005(5) 8 .
O10 O 0.7014(6) 0.1927(18) 0.6498(11) 1.0 Uiso 0.003(5) 8 .
Ow1 O 0.4430(6) 0.0082(21) 0.0977(9) 1.0 Uiso 0.007(4) 8 2
Ow2 O 0.2896(8) 0.0598(28) 0.6074(12) 1.0 Uiso 0.051(7) 8 2
Na1 Na 0.25 0.25 0.0 1.0 Uiso 0.033(6) 4 .
Na2 Na 0.5 0.0314(24) 0.25 1.0 Uiso 0.032(5) 4 .

loop_
_atom_type_symbol
_atom_type_number_in_cell
Sr 8.0
Si 32.0
O 92.0
Na 8.0

loop_
_diffrn_radiation_wavelength
_diffrn_radiation_wavelength_wt
_diffrn_radiation_type
0.690911 1.000 Ka~1~
0.690911 0.500 Ka~2~
